data_7228553
loop_
_publ_author_name
'Kautny, Paul'
'Gl\"ocklhofer, Florian'
'Kader, Thomas'
'Mewes, Jan-Michael'
'Stoeger, Berthold'
'Fr\"ohlich, Johannes'
'Lumpi, Daniel'
'Plasser, Felix'

_publ_section_title
;
 Charge transfer states in triazole linked donor-acceptor materials:
 strong effects of chemical modifications and solvation
;
_journal_name_full 'Phys. Chem. Chem. Phys.'
_journal_paper_doi 10.1039/C7CP01664F
_journal_year 2017
_chemical_formula_sum 'C24 H22 N4 S'
_chemical_formula_weight 398.5
_chemical_name_systematic ' ?'
_space_group_IT_number 2
_symmetry_cell_setting triclinic
_symmetry_Int_Tables_number 2
_symmetry_space_group_name_Hall '-P 1'
_symmetry_space_group_name_H-M 'P -1'
_audit_creation_method 'Jana2006 Version : 11/07/2014'
_audit_update_record
;
2017-03-08 deposited with the CCDC.
2017-06-26 downloaded from the CCDC.
;
_cell_angle_alpha 89.2148(13)
_cell_angle_beta 84.7426(12)
_cell_angle_gamma 86.5008(12)
_cell_formula_units_Z 2
_cell_length_a 8.1093(2)
_cell_length_b 9.6000(3)
_cell_length_c 13.0873(4)
_cell_measurement_reflns_used 9935
_cell_measurement_temperature 100
_cell_measurement_theta_max 36.4
_cell_measurement_theta_min 2.7
_cell_volume 1012.63(5)
_diffrn_ambient_temperature 100
_diffrn_measured_fraction_theta_full 0.99
_diffrn_measured_fraction_theta_max 0.99
_diffrn_measurement_device 'four-circle diffractometer'
_diffrn_measurement_device_type 'Bruker KAPPA APEX II CCD'
_diffrn_measurement_method '\w- and \f-scans'
_diffrn_radiation_monochromator graphite
_diffrn_radiation_probe x-ray
_diffrn_radiation_source 'X-ray tube'
_diffrn_radiation_type 'Mo K\a'
_diffrn_radiation_wavelength 0.71073
_diffrn_reflns_av_R_equivalents 0.0286
_diffrn_reflns_av_unetI/netI 0.0267
_diffrn_reflns_limit_h_max 13
_diffrn_reflns_limit_h_min -13
_diffrn_reflns_limit_k_max 16
_diffrn_reflns_limit_k_min -15
_diffrn_reflns_limit_l_max 21
_diffrn_reflns_limit_l_min -19
_diffrn_reflns_number 36829
_diffrn_reflns_theta_full 36.5
_diffrn_reflns_theta_max 36.5
_diffrn_reflns_theta_min 2.13
_exptl_absorpt_coefficient_mu 0.178
_exptl_absorpt_correction_T_max 0.93
_exptl_absorpt_correction_T_min 0.89
_exptl_absorpt_correction_type multi-scan
_exptl_absorpt_process_details SADABS
_exptl_crystal_colour 'clear yellow'
_exptl_crystal_density_diffrn 1.307
_exptl_crystal_description block
_exptl_crystal_F_000 420
_exptl_crystal_size_max 0.73
_exptl_crystal_size_mid 0.54
_exptl_crystal_size_min 0.44
_refine_diff_density_max 0.51
_refine_diff_density_min -0.36
_refine_ls_extinction_method none
_refine_ls_goodness_of_fit_gt 2.86
_refine_ls_goodness_of_fit_ref 2.53
_refine_ls_hydrogen_treatment constr
_refine_ls_number_constraints 88
_refine_ls_number_parameters 262
_refine_ls_number_reflns 9847
_refine_ls_number_restraints 0
_refine_ls_R_factor_all 0.0566
_refine_ls_R_factor_gt 0.0419
_refine_ls_shift/su_max 0.0203
_refine_ls_shift/su_mean 0.0017
_refine_ls_structure_factor_coef F
_refine_ls_weighting_details w=1/(\s^2^(F)+0.0001F^2^)
_refine_ls_weighting_scheme sigma
_refine_ls_wR_factor_gt 0.0571
_refine_ls_wR_factor_ref 0.0580
_reflns_number_gt 7581
_reflns_number_total 9847
_reflns_threshold_expression I>3\s(I)
_cod_data_source_file c7cp01664f2.cif
_cod_data_source_block z_capped
_cod_depositor_comments
;
The following automatic conversions were performed:

'_diffrn_radiation_probe' value 'X-ray' changed to 'x-ray' according
to
/home/data/users/saulius/crontab/automatic-downloads/rss-feeds/RSC/lib/dictionaries/cif_core.dic
dictionary named 'cif_core.dic' version 2.4.2 from 2011-04-26.

Automatic conversion script
Id: cif_fix_values 4973 2017-02-22 13:04:09Z antanas 
;
_cod_original_formula_sum 'C24 H22 N4 S1'
_cod_database_code 7228553

loop_
_space_group_symop_id
_space_group_symop_operation_xyz
1 x,y,z
2 -x,-y,-z

loop_
_atom_site_label
_atom_site_type_symbol
_atom_site_fract_x
_atom_site_fract_y
_atom_site_fract_z
_atom_site_adp_type
_atom_site_U_iso_or_equiv
_atom_site_site_symmetry_multiplicity
_atom_site_occupancy
_atom_site_calc_flag
S1 S 0.84255(3) 0.53845(2) 0.108360(18) Uani 0.02385(7) 2 1 d
N1 N 0.71212(9) 0.99459(7) 0.06800(5) Uani 0.01518(18) 2 1 d
N2 N 0.63730(11) 1.05459(8) 0.15467(6) Uani 0.0237(2) 2 1 d
N3 N 0.64526(11) 0.96145(8) 0.22859(6) Uani 0.0233(2) 2 1 d
N4 N 0.75167(9) 1.31122(7) -0.29791(5) Uani 0.01701(19) 2 1 d
C1 C 0.72095(10) 1.07297(8) -0.02563(6) Uani 0.01419(19) 2 1 d
C2 C 0.83726(10) 1.03437(8) -0.10651(6) Uani 0.0164(2) 2 1 d
C3 C 0.84633(11) 1.11465(8) -0.19578(6) Uani 0.0168(2) 2 1 d
C4 C 0.74039(10) 1.23352(8) -0.20555(6) Uani 0.0145(2) 2 1 d
C5 C 0.62299(10) 1.26991(8) -0.12365(6) Uani 0.0159(2) 2 1 d
C6 C 0.61398(10) 1.19039(8) -0.03440(6) Uani 0.0160(2) 2 1 d
C7 C 0.76797(10) 0.86160(8) 0.08694(6) Uani 0.0161(2) 2 1 d
C8 C 0.72533(11) 0.84053(8) 0.19019(6) Uani 0.0164(2) 2 1 d
C9 C 0.74560(11) 0.72282(9) 0.25924(7) Uani 0.0190(2) 2 1 d
C10 C 0.79303(11) 0.58933(9) 0.23674(7) Uani 0.0192(2) 2 1 d
C11 C 0.80963(12) 0.48120(10) 0.31951(7) Uani 0.0251(3) 2 1 d
C12 C 0.86897(14) 0.35117(10) 0.11539(8) Uani 0.0294(3) 2 1 d
C13 C 0.70792(10) 1.45599(8) -0.30147(6) Uani 0.0153(2) 2 1 d
C14 C 0.64008(11) 1.51462(9) -0.38802(7) Uani 0.0192(2) 2 1 d
C15 C 0.59674(12) 1.65690(9) -0.39237(7) Uani 0.0237(2) 2 1 d
C16 C 0.61660(12) 1.74284(9) -0.31060(8) Uani 0.0254(3) 2 1 d
C17 C 0.68508(12) 1.68512(9) -0.22542(7) Uani 0.0232(2) 2 1 d
C18 C 0.73271(11) 1.54335(9) -0.22039(7) Uani 0.0192(2) 2 1 d
C19 C 0.78844(11) 1.23696(8) -0.39226(6) Uani 0.0155(2) 2 1 d
C20 C 0.68871(11) 1.13145(9) -0.41664(7) Uani 0.0189(2) 2 1 d
C21 C 0.72267(12) 1.06276(10) -0.50953(7) Uani 0.0235(3) 2 1 d
C22 C 0.85573(12) 1.09762(10) -0.57746(7) Uani 0.0251(3) 2 1 d
C23 C 0.95647(12) 1.20044(10) -0.55204(7) Uani 0.0241(2) 2 1 d
C24 C 0.92326(11) 1.27047(9) -0.45954(7) Uani 0.0199(2) 2 1 d
H2 H 0.910715 0.952929 -0.100733 Uiso 0.0197 2 1 d
H3 H 0.926665 1.088024 -0.251633 Uiso 0.0202 2 1 d
H5 H 0.548213 1.350523 -0.129376 Uiso 0.019 2 1 d
H6 H 0.533601 1.216465 0.021564 Uiso 0.0191 2 1 d
H7 H 0.824808 0.796355 0.038961 Uiso 0.0194 2 1 d
H9 H 0.721911 0.742895 0.330927 Uiso 0.0227 2 1 d
H111 H 0.739284 0.40676 0.309033 Uiso 0.0301 2 1 d
H112 H 0.922821 0.444833 0.317317 Uiso 0.0301 2 1 d
H113 H 0.777403 0.522758 0.385179 Uiso 0.0301 2 1 d
H121 H 0.894069 0.314365 0.047529 Uiso 0.0353 2 1 d
H122 H 0.958397 0.325038 0.156351 Uiso 0.0353 2 1 d
H123 H 0.768538 0.314195 0.146026 Uiso 0.0353 2 1 d
H14 H 0.623378 1.456265 -0.444703 Uiso 0.0231 2 1 d
H15 H 0.552523 1.696106 -0.452734 Uiso 0.0284 2 1 d
H16 H 0.583507 1.840474 -0.313011 Uiso 0.0305 2 1 d
H17 H 0.700061 1.743917 -0.168662 Uiso 0.0279 2 1 d
H18 H 0.782458 1.505799 -0.161348 Uiso 0.0231 2 1 d
H20 H 0.5972 1.106405 -0.36959 Uiso 0.0227 2 1 d
H21 H 0.653556 0.990552 -0.526937 Uiso 0.0282 2 1 d
H22 H 0.877706 1.050429 -0.641912 Uiso 0.0301 2 1 d
H23 H 1.049659 1.223552 -0.598433 Uiso 0.0289 2 1 d
H24 H 0.993363 1.341934 -0.442091 Uiso 0.0239 2 1 d

loop_
_atom_site_aniso_label
_atom_site_aniso_type_symbol
_atom_site_aniso_U_11
_atom_site_aniso_U_22
_atom_site_aniso_U_33
_atom_site_aniso_U_12
_atom_site_aniso_U_13
_atom_site_aniso_U_23
S1 S 0.03198(13) 0.01882(10) 0.01970(11) 0.00260(9) 0.00011(9) 0.00296(8)
N1 N 0.0189(3) 0.0143(3) 0.0122(3) -0.0016(2) -0.0005(2) 0.0007(2)
N2 N 0.0404(5) 0.0162(3) 0.0134(3) -0.0010(3) 0.0033(3) -0.0006(3)
N3 N 0.0379(5) 0.0171(3) 0.0143(3) -0.0024(3) 0.0010(3) 0.0014(3)
N4 N 0.0267(4) 0.0126(3) 0.0112(3) 0.0025(3) -0.0016(3) 0.0007(2)
C1 C 0.0166(4) 0.0139(3) 0.0125(3) -0.0025(3) -0.0022(3) 0.0012(3)
C2 C 0.0186(4) 0.0149(3) 0.0151(4) 0.0012(3) -0.0008(3) 0.0013(3)
C3 C 0.0190(4) 0.0172(3) 0.0134(3) 0.0024(3) 0.0010(3) 0.0012(3)
C4 C 0.0176(4) 0.0143(3) 0.0119(3) -0.0007(3) -0.0022(3) 0.0004(3)
C5 C 0.0161(4) 0.0159(3) 0.0153(4) 0.0017(3) -0.0019(3) 0.0004(3)
C6 C 0.0161(4) 0.0173(3) 0.0142(3) -0.0004(3) 0.0000(3) -0.0001(3)
C7 C 0.0170(4) 0.0162(3) 0.0149(4) 0.0000(3) -0.0008(3) 0.0023(3)
C8 C 0.0181(4) 0.0175(3) 0.0139(3) -0.0031(3) -0.0020(3) 0.0016(3)
C9 C 0.0209(4) 0.0216(4) 0.0141(4) -0.0013(3) -0.0009(3) 0.0045(3)
C10 C 0.0169(4) 0.0216(4) 0.0189(4) -0.0021(3) -0.0016(3) 0.0064(3)
C11 C 0.0259(5) 0.0257(4) 0.0226(4) 0.0003(4) -0.0002(4) 0.0114(3)
C12 C 0.0383(6) 0.0195(4) 0.0316(5) -0.0054(4) -0.0073(4) -0.0007(4)
C13 C 0.0164(4) 0.0131(3) 0.0161(4) 0.0003(3) -0.0001(3) 0.0005(3)
C14 C 0.0236(4) 0.0155(3) 0.0183(4) 0.0008(3) -0.0023(3) 0.0023(3)
C15 C 0.0278(5) 0.0175(4) 0.0245(4) 0.0034(3) -0.0004(4) 0.0061(3)
C16 C 0.0291(5) 0.0136(3) 0.0311(5) 0.0019(3) 0.0077(4) 0.0018(3)
C17 C 0.0284(5) 0.0164(4) 0.0238(4) -0.0037(3) 0.0059(4) -0.0051(3)
C18 C 0.0223(4) 0.0173(3) 0.0180(4) -0.0019(3) -0.0005(3) -0.0015(3)
C19 C 0.0203(4) 0.0140(3) 0.0116(3) 0.0035(3) -0.0016(3) 0.0010(3)
C20 C 0.0213(4) 0.0172(3) 0.0178(4) 0.0014(3) -0.0009(3) -0.0007(3)
C21 C 0.0283(5) 0.0203(4) 0.0221(4) 0.0034(3) -0.0055(4) -0.0062(3)
C22 C 0.0317(5) 0.0274(4) 0.0147(4) 0.0122(4) -0.0026(3) -0.0040(3)
C23 C 0.0252(4) 0.0277(4) 0.0170(4) 0.0081(4) 0.0036(3) 0.0054(3)
C24 C 0.0216(4) 0.0194(4) 0.0184(4) 0.0007(3) -0.0011(3) 0.0034(3)

loop_
_atom_type_symbol
_atom_type_scat_dispersion_real
_atom_type_scat_dispersion_imag
_atom_type_scat_source
C 0.0033 0.0016 'International Tables Vol C tables 4.2.6.8 and 6.1.1.1'
H 0.0000 0.0000 'International Tables Vol C tables 4.2.6.8 and 6.1.1.1'
N 0.0061 0.0033 'International Tables Vol C tables 4.2.6.8 and 6.1.1.1'
S 0.1246 0.1234 'International Tables Vol C tables 4.2.6.8 and 6.1.1.1'

loop_
_geom_angle_atom_site_label_1
_geom_angle_atom_site_label_2
_geom_angle_atom_site_label_3
_geom_angle
N2 N1 C1 119.34(6)
N2 N1 C7 110.74(6)
C1 N1 C7 129.92(7)
N1 N2 N3 107.18(7)
N2 N3 C8 109.43(7)
C4 N4 C13 122.35(7)
C4 N4 C19 118.16(6)
C13 N4 C19 119.00(7)
N1 C1 C2 120.59(7)
N1 C1 C6 119.21(7)
C2 C1 C6 120.19(7)
C1 C2 C3 119.45(7)
C1 C2 H2 120.27
C3 C2 H2 120.27
C2 C3 C4 121.06(7)
C2 C3 H3 119.47
C4 C3 H3 119.47
N4 C4 C3 119.43(7)
N4 C4 C5 121.92(7)
C3 C4 C5 118.64(7)
C4 C5 C6 120.45(7)
C4 C5 H5 119.77
C6 C5 H5 119.77
C1 C6 C5 120.20(7)
C1 C6 H6 119.9
C5 C6 H6 119.9
N1 C7 C8 104.94(7)
N1 C7 H7 127.53
C8 C7 H7 127.53
N3 C8 C7 107.71(7)
N3 C8 C9 118.45(7)
C7 C8 C9 133.83(7)
C8 C9 C10 128.89(8)
C8 C9 H9 115.55
C10 C9 H9 115.56
S1 C10 C9 120.30(7)
S1 C10 C11 118.34(6)
C9 C10 C11 121.33(8)
C10 C11 H111 109.47
C10 C11 H112 109.47
C10 C11 H113 109.47
H111 C11 H112 109.47
H111 C11 H113 109.47
H112 C11 H113 109.47
H121 C12 H122 109.47
H121 C12 H123 109.47
H122 C12 H123 109.47
N4 C13 C14 119.94(7)
N4 C13 C18 121.33(7)
C14 C13 C18 118.73(7)
C13 C14 C15 120.42(8)
C13 C14 H14 119.79
C15 C14 H14 119.79
C14 C15 C16 120.84(9)
C14 C15 H15 119.58
C16 C15 H15 119.58
C15 C16 C17 118.73(8)
C15 C16 H16 120.63
C17 C16 H16 120.63
C16 C17 C18 121.35(9)
C16 C17 H17 119.33
C18 C17 H17 119.32
C13 C18 C17 119.89(8)
C13 C18 H18 120.06
C17 C18 H18 120.06
N4 C19 C20 119.91(7)
N4 C19 C24 120.05(8)
C20 C19 C24 120.03(7)
C19 C20 C21 119.46(8)
C19 C20 H20 120.27
C21 C20 H20 120.27
C20 C21 C22 120.54(9)
C20 C21 H21 119.73
C22 C21 H21 119.73
C21 C22 C23 119.82(9)
C21 C22 H22 120.09
C23 C22 H22 120.09
C22 C23 C24 120.19(8)
C22 C23 H23 119.91
C24 C23 H23 119.91
C19 C24 C23 119.94(8)
C19 C24 H24 120.03
C23 C24 H24 120.03

loop_
_geom_bond_atom_site_label_1
_geom_bond_atom_site_label_2
_geom_bond_distance
S1 C10 1.7600(9)
N1 N2 1.3548(10)
N1 C1 1.4276(10)
N1 C7 1.3556(10)
N2 N3 1.3116(10)
N3 C8 1.3732(11)
N4 C4 1.4103(10)
N4 C13 1.4145(10)
N4 C19 1.4327(10)
C1 C2 1.3901(11)
C1 C6 1.3898(11)
C2 C3 1.3895(11)
C2 H2 0.96
C3 C4 1.3976(11)
C3 H3 0.96
C4 C5 1.4000(11)
C5 C6 1.3854(11)
C5 H5 0.96
C6 H6 0.96
C7 C8 1.3790(11)
C7 H7 0.96
C8 C9 1.4482(12)
C9 C10 1.3440(12)
C9 H9 0.96
C10 C11 1.4993(13)
C11 H111 0.96
C11 H112 0.96
C11 H113 0.96
C12 H121 0.96
C12 H122 0.96
C12 H123 0.96
C13 C14 1.4005(12)
C13 C18 1.3978(12)
C14 C15 1.3912(12)
C14 H14 0.96
C15 C16 1.3870(14)
C15 H15 0.96
C16 C17 1.3845(14)
C16 H16 0.96
C17 C18 1.3942(12)
C17 H17 0.96
C18 H18 0.96
C19 C20 1.3920(12)
C19 C24 1.3903(12)
C20 C21 1.3883(13)
C20 H20 0.96
C21 C22 1.3880(13)
C21 H21 0.96
C22 C23 1.3819(14)
C22 H22 0.96
C23 C24 1.3895(13)
C23 H23 0.96
C24 H24 0.96

loop_
_geom_hbond_atom_site_label_D
_geom_hbond_atom_site_label_H
_geom_hbond_atom_site_label_A
_geom_hbond_distance_DH
_geom_hbond_distance_HA
_geom_hbond_distance_DA
_geom_hbond_angle_DHA
C6 H6 N2 0.96 2.49 2.7973(11) 98.57
